data_7007376
loop_
_publ_author_name
'Adams, Christopher J.'
'Crawford, Paul C.'
'Guy Orpen, A.'
'Podesta, Thomas J.'

_publ_section_title
;
 Cation and anion diversity in [M(dithiooxalate)2]2- salts: structure
 robustness in crystal synthesis.
;
_journal_issue 34
_journal_name_full 'Dalton transactions (Cambridge, England : 2003)'
_journal_page_first 4078
_journal_page_last 4092
_journal_paper_doi 10.1039/b604319d
_journal_year 2006
_chemical_formula_sum 'C16 H14 N4 Ni O6 S4'
_chemical_formula_weight 545.26
_chemical_name_systematic
;
?
;
_space_group_IT_number 2
_symmetry_cell_setting triclinic
_symmetry_space_group_name_Hall '-P 1'
_symmetry_space_group_name_H-M 'P -1'
_atom_sites_solution_hydrogens geom
_atom_sites_solution_primary direct
_atom_sites_solution_secondary difmap
_audit_creation_method SHELXL-97
_cell_angle_alpha 106.80(3)
_cell_angle_beta 99.07(3)
_cell_angle_gamma 92.32(3)
_cell_formula_units_Z 1
_cell_length_a 5.4904(11)
_cell_length_b 8.0895(16)
_cell_length_c 11.822(2)
_cell_measurement_reflns_used 1652
_cell_measurement_temperature 100(2)
_cell_measurement_theta_max 27.25
_cell_measurement_theta_min 2.64
_cell_volume 494.31(19)
_computing_cell_refinement 'Bruker SMART'
_computing_data_collection 'Bruker SMART'
_computing_data_reduction 'Bruker SAINT'
_computing_molecular_graphics 'Bruker SHELXTL'
_computing_publication_material 'Bruker SHELXTL'
_computing_structure_refinement 'Bruker SHELXTL'
_computing_structure_solution 'Bruker SHELXTL'
_diffrn_ambient_temperature 100(2)
_diffrn_measured_fraction_theta_full 0.994
_diffrn_measured_fraction_theta_max 0.994
_diffrn_measurement_device_type 'CCD area detector'
_diffrn_measurement_method 'phi and omega scans'
_diffrn_radiation_monochromator graphite
_diffrn_radiation_source 'fine-focus sealed tube'
_diffrn_radiation_type MoK\a
_diffrn_radiation_wavelength 0.71073
_diffrn_reflns_av_R_equivalents 0.0306
_diffrn_reflns_av_sigmaI/netI 0.0408
_diffrn_reflns_limit_h_max 7
_diffrn_reflns_limit_h_min -7
_diffrn_reflns_limit_k_max 10
_diffrn_reflns_limit_k_min -10
_diffrn_reflns_limit_l_max 15
_diffrn_reflns_limit_l_min -15
_diffrn_reflns_number 5639
_diffrn_reflns_theta_full 27.48
_diffrn_reflns_theta_max 27.48
_diffrn_reflns_theta_min 1.83
_exptl_absorpt_coefficient_mu 1.449
_exptl_absorpt_correction_T_max 1
_exptl_absorpt_correction_T_min 0.909619
_exptl_absorpt_correction_type multi-scan
_exptl_crystal_colour purple
_exptl_crystal_density_diffrn 1.832
_exptl_crystal_density_method none
_exptl_crystal_description block
_exptl_crystal_F_000 278
_exptl_crystal_size_max 0.2
_exptl_crystal_size_mid 0.1
_exptl_crystal_size_min 0.1
_refine_diff_density_max 0.529
_refine_diff_density_min -0.331
_refine_diff_density_rms 0.084
_refine_ls_extinction_method none
_refine_ls_goodness_of_fit_ref 1.049
_refine_ls_hydrogen_treatment constr
_refine_ls_matrix_type full
_refine_ls_number_parameters 142
_refine_ls_number_reflns 2252
_refine_ls_number_restraints 0
_refine_ls_restrained_S_all 1.049
_refine_ls_R_factor_all 0.0401
_refine_ls_R_factor_gt 0.0328
_refine_ls_shift/su_max 0.001
_refine_ls_shift/su_mean 0.000
_refine_ls_structure_factor_coef Fsqd
_refine_ls_weighting_details 'calc w=1/[\s^2^(Fo^2^)+(0.0375P)^2^+0.0000P] where P=(Fo^2^+2Fc^2^)/3'
_refine_ls_weighting_scheme calc
_refine_ls_wR_factor_gt 0.0714
_refine_ls_wR_factor_ref 0.0742
_reflns_number_gt 1966
_reflns_number_total 2252
_reflns_threshold_expression >2sigma(I)
_cod_data_source_file b604319d.txt
_cod_data_source_block 9
_cod_original_cell_volume 494.30(17)
_cod_original_sg_symbol_H-M P-1
_cod_database_code 7007376

loop_
_symmetry_equiv_pos_as_xyz
'x, y, z'
'-x, -y, -z'

loop_
_atom_site_label
_atom_site_type_symbol
_atom_site_fract_x
_atom_site_fract_y
_atom_site_fract_z
_atom_site_U_iso_or_equiv
_atom_site_adp_type
_atom_site_occupancy
_atom_site_symmetry_multiplicity
_atom_site_calc_flag
_atom_site_refinement_flags
_atom_site_disorder_assembly
_atom_site_disorder_group
Ni1 Ni -1.0000 -0.5000 -0.5000 0.01112(12) Uani 1 2 d S . .
S1 S -0.79125(9) -0.41542(7) -0.31664(5) 0.01363(13) Uani 1 1 d . . .
S2 S -0.75247(9) -0.33850(7) -0.55879(5) 0.01455(13) Uani 1 1 d . . .
O1 O -0.3745(3) -0.2158(2) -0.23200(13) 0.0175(3) Uani 1 1 d . . .
O2 O -0.3348(3) -0.1576(2) -0.44139(14) 0.0178(3) Uani 1 1 d . . .
C1 C -0.5378(4) -0.2849(3) -0.31931(19) 0.0130(4) Uani 1 1 d . . .
C2 C -0.5162(4) -0.2489(3) -0.43893(19) 0.0131(4) Uani 1 1 d . . .
N1 N -0.0410(3) 0.0050(2) 0.24790(17) 0.0159(4) Uani 1 1 d . . .
H1A H 0.0938 0.0757 0.2816 0.019 Uiso 1 1 calc R . .
C6 C -0.3518(4) -0.1923(3) 0.26242(19) 0.0155(5) Uani 1 1 d . . .
H6A H -0.4264 -0.2514 0.3087 0.019 Uiso 1 1 calc R . .
C4 C -0.3445(4) -0.1263(3) 0.0780(2) 0.0154(4) Uani 1 1 d . . .
H4A H -0.4127 -0.1418 -0.0038 0.018 Uiso 1 1 calc R . .
C5 C -0.4528(4) -0.2177(3) 0.14303(19) 0.0125(4) Uani 1 1 d . . .
C7 C -0.1415(4) -0.0799(3) 0.3131(2) 0.0162(5) Uani 1 1 d . . .
H7A H -0.0681 -0.0629 0.3944 0.019 Uiso 1 1 calc R . .
C3 C -0.1374(4) -0.0131(3) 0.1333(2) 0.0178(5) Uani 1 1 d . . .
H3A H -0.0632 0.0518 0.0903 0.021 Uiso 1 1 calc R . .
O3 O -0.8291(3) -0.2992(2) 0.00379(14) 0.0189(4) Uani 1 1 d . . .
N2 N -0.7229(3) -0.4741(2) 0.11858(17) 0.0199(4) Uani 1 1 d . . .
H2A H -0.8570 -0.5460 0.0863 0.024 Uiso 1 1 calc R . .
H2B H -0.6134 -0.4937 0.1751 0.024 Uiso 1 1 calc R . .
C8 C -0.6859(4) -0.3365(3) 0.08215(19) 0.0145(4) Uani 1 1 d . . .

loop_
_atom_site_aniso_label
_atom_site_aniso_U_11
_atom_site_aniso_U_22
_atom_site_aniso_U_33
_atom_site_aniso_U_23
_atom_site_aniso_U_13
_atom_site_aniso_U_12
Ni1 0.00823(19) 0.0126(2) 0.0116(2) 0.00334(15) 0.00043(14) -0.00233(15)
S1 0.0115(2) 0.0159(3) 0.0128(3) 0.0047(2) 0.00044(19) -0.0032(2)
S2 0.0108(2) 0.0188(3) 0.0129(3) 0.0056(2) -0.00109(19) -0.0048(2)
O1 0.0151(8) 0.0200(9) 0.0140(8) 0.0037(7) -0.0027(6) -0.0051(7)
O2 0.0133(7) 0.0213(9) 0.0176(8) 0.0062(7) 0.0005(6) -0.0060(7)
C1 0.0099(10) 0.0117(10) 0.0164(11) 0.0031(9) 0.0014(8) 0.0008(8)
C2 0.0097(9) 0.0125(11) 0.0153(11) 0.0021(8) 0.0002(8) 0.0017(8)
N1 0.0105(9) 0.0134(9) 0.0202(10) 0.0020(8) -0.0008(7) -0.0030(7)
C6 0.0161(11) 0.0147(11) 0.0158(11) 0.0065(9) 0.0007(9) -0.0021(9)
C4 0.0155(10) 0.0155(11) 0.0139(11) 0.0036(9) 0.0007(8) -0.0003(9)
C5 0.0110(10) 0.0109(10) 0.0139(10) 0.0020(8) 0.0006(8) 0.0003(8)
C7 0.0162(11) 0.0153(11) 0.0148(11) 0.0038(9) -0.0026(8) 0.0007(9)
C3 0.0173(11) 0.0165(11) 0.0202(12) 0.0062(9) 0.0053(9) -0.0030(9)
O3 0.0155(8) 0.0188(8) 0.0205(9) 0.0080(7) -0.0049(6) -0.0053(7)
N2 0.0166(9) 0.0189(10) 0.0220(11) 0.0091(8) -0.0060(8) -0.0076(8)
C8 0.0127(10) 0.0149(11) 0.0139(11) 0.0017(9) 0.0019(8) -0.0009(9)

loop_
_atom_type_symbol
_atom_type_description
_atom_type_scat_dispersion_real
_atom_type_scat_dispersion_imag
_atom_type_scat_source
C C 0.0033 0.0016 'International Tables Vol C Tables 4.2.6.8 and 6.1.1.4'
H H 0.0000 0.0000 'International Tables Vol C Tables 4.2.6.8 and 6.1.1.4'
N N 0.0061 0.0033 'International Tables Vol C Tables 4.2.6.8 and 6.1.1.4'
O O 0.0106 0.0060 'International Tables Vol C Tables 4.2.6.8 and 6.1.1.4'
S S 0.1246 0.1234 'International Tables Vol C Tables 4.2.6.8 and 6.1.1.4'
Ni Ni 0.3393 1.1124 'International Tables Vol C Tables 4.2.6.8 and 6.1.1.4'

loop_
_geom_angle_atom_site_label_1
_geom_angle_atom_site_label_2
_geom_angle_atom_site_label_3
_geom_angle
_geom_angle_site_symmetry_1
_geom_angle_site_symmetry_3
_geom_angle_publ_flag
S2 Ni1 S2 180.00(2) 2_344 . ?
S2 Ni1 S1 92.09(3) 2_344 2_344 ?
S2 Ni1 S1 87.91(3) . 2_344 ?
S2 Ni1 S1 87.91(3) 2_344 . ?
S2 Ni1 S1 92.09(3) . . ?
S1 Ni1 S1 180.000(1) 2_344 . ?
C1 S1 Ni1 105.98(8) . . ?
C2 S2 Ni1 106.56(8) . . ?
O1 C1 C2 117.59(19) . . ?
O1 C1 S1 124.58(18) . . ?
C2 C1 S1 117.81(15) . . ?
O2 C2 C1 117.94(19) . . ?
O2 C2 S2 124.84(17) . . ?
C1 C2 S2 117.22(16) . . ?
C7 N1 C3 122.5(2) . . ?
C7 C6 C5 119.0(2) . . ?
C3 C4 C5 119.3(2) . . ?
C6 C5 C4 119.5(2) . . ?
C6 C5 C8 121.9(2) . . ?
C4 C5 C8 118.54(19) . . ?
N1 C7 C6 120.0(2) . . ?
N1 C3 C4 119.7(2) . . ?
O3 C8 N2 124.3(2) . . ?
O3 C8 C5 118.8(2) . . ?
N2 C8 C5 116.90(19) . . ?

loop_
_geom_bond_atom_site_label_1
_geom_bond_atom_site_label_2
_geom_bond_distance
_geom_bond_site_symmetry_2
_geom_bond_publ_flag
Ni1 S2 2.1716(8) 2_344 ?
Ni1 S2 2.1716(8) . ?
Ni1 S1 2.1854(10) 2_344 ?
Ni1 S1 2.1854(9) . ?
S1 C1 1.722(2) . ?
S2 C2 1.722(2) . ?
O1 C1 1.231(3) . ?
O2 C2 1.224(3) . ?
C1 C2 1.545(3) . ?
N1 C7 1.334(3) . ?
N1 C3 1.338(3) . ?
C6 C7 1.379(3) . ?
C6 C5 1.385(3) . ?
C4 C3 1.376(3) . ?
C4 C5 1.388(3) . ?
C5 C8 1.513(3) . ?
O3 C8 1.232(3) . ?
N2 C8 1.324(3) . ?
